data_7053189
loop_
_publ_author_name
'Akl, Jo\"elle'
'Billot, Chelmia'
'Lacroix, Pascal G.'
'Sasaki, Isabelle'
'Mallet-Ladeira, Sonia'
'Malfant, Isabelle'
'Arcos-Ramos, Rafael'
'Romero, Margarita'
'Farf\'an, Norberto'

_publ_section_title
;
 Molecular materials for switchable nonlinear optics in the solid state,
 based on ruthenium-nitrosyl complexes
;
_journal_issue 11
_journal_name_full 'New Journal of Chemistry'
_journal_page_first 3518
_journal_paper_doi 10.1039/c3nj00558e
_journal_volume 37
_journal_year 2013
_chemical_compound_source 'synthesis as described'
_chemical_formula_moiety 'C15 H11 Cl2 N4 O Ru, F6 P'
_chemical_formula_sum 'C15 H11 Cl2 F6 N4 O P Ru'
_chemical_formula_weight 580.22
_chemical_name_systematic
;
 ?
;
_space_group_IT_number 61
_symmetry_cell_setting orthorhombic
_symmetry_Int_Tables_number 61
_symmetry_space_group_name_Hall '-P 2ac 2ab'
_symmetry_space_group_name_H-M 'P b c a'
_atom_sites_solution_hydrogens geom
_atom_sites_solution_primary direct
_atom_sites_solution_secondary difmap
_cell_angle_alpha 90
_cell_angle_beta 90
_cell_angle_gamma 90
_cell_formula_units_Z 8
_cell_length_a 16.2048(5)
_cell_length_b 12.3116(4)
_cell_length_c 19.4697(6)
_cell_measurement_reflns_used 9929
_cell_measurement_temperature 180(2)
_cell_measurement_theta_max 27.5
_cell_measurement_theta_min 2.44
_cell_measurement_wavelength 0.71073
_cell_volume 3884.3(2)
_computing_cell_refinement 'APEX2 and SAINT (Bruker, 2007)'
_computing_data_collection 'APEX2 (Bruker, 2007)'
_computing_data_reduction 'SAINT (Bruker, 2007)'
_computing_molecular_graphics 'Ortep-3 for Windows (Farrugia, 1997)'
_computing_publication_material 'WinGX publication routines (Farrugia, 1999)'
_computing_structure_refinement 'SHELXL-97 (Sheldrick, 2008)'
_computing_structure_solution 'SHELXS-97 (Sheldrick, 2008)'
_diffrn_ambient_temperature 180(2)
_diffrn_measured_fraction_theta_full 0.997
_diffrn_measured_fraction_theta_max 0.997
_diffrn_measurement_device_type 'Bruker Kappa APEX II'
_diffrn_measurement_method \w-\f
_diffrn_radiation_monochromator graphite
_diffrn_radiation_probe x-ray
_diffrn_radiation_source 'fine-focus sealed tube'
_diffrn_radiation_type MoK\a
_diffrn_radiation_wavelength 0.71073
_diffrn_reflns_av_R_equivalents 0.0358
_diffrn_reflns_av_unetI/netI 0.019
_diffrn_reflns_limit_h_max 21
_diffrn_reflns_limit_h_min -20
_diffrn_reflns_limit_k_max 16
_diffrn_reflns_limit_k_min -16
_diffrn_reflns_limit_l_max 25
_diffrn_reflns_limit_l_min -25
_diffrn_reflns_number 58235
_diffrn_reflns_theta_full 27.69
_diffrn_reflns_theta_max 27.69
_diffrn_reflns_theta_min 2.09
_diffrn_standards_decay_% 0
_diffrn_standards_interval_count 0
_diffrn_standards_interval_time 0
_diffrn_standards_number 0
_exptl_absorpt_coefficient_mu 1.237
_exptl_absorpt_correction_T_max 0.8267
_exptl_absorpt_correction_T_min 0.8200
_exptl_absorpt_correction_type multi-scan
_exptl_absorpt_process_details
;
        [c.f. r.h. blessing, acta cryst. (1995), a51, 33-38]
;
_exptl_crystal_colour orange
_exptl_crystal_density_diffrn 1.984
_exptl_crystal_density_method 'not measured'
_exptl_crystal_description block
_exptl_crystal_F_000 2272
_exptl_crystal_size_max 0.16
_exptl_crystal_size_mid 0.16
_exptl_crystal_size_min 0.16
_refine_diff_density_max 1.003
_refine_diff_density_min -0.753
_refine_diff_density_rms 0.088
_refine_ls_extinction_method none
_refine_ls_goodness_of_fit_ref 1.064
_refine_ls_hydrogen_treatment constr
_refine_ls_matrix_type full
_refine_ls_number_parameters 336
_refine_ls_number_reflns 4526
_refine_ls_number_restraints 249
_refine_ls_restrained_S_all 1.176
_refine_ls_R_factor_all 0.0438
_refine_ls_R_factor_gt 0.0313
_refine_ls_shift/su_max 0.005
_refine_ls_shift/su_mean 0
_refine_ls_structure_factor_coef Fsqd
_refine_ls_weighting_details 'calc w=1/[\s^2^(Fo^2^)+(0.0325P)^2^+7.8644P] where P=(Fo^2^+2Fc^2^)/3'
_refine_ls_weighting_scheme calc
_refine_ls_wR_factor_gt 0.0727
_refine_ls_wR_factor_ref 0.0814
_reflns_number_gt 3663
_reflns_number_total 4526
_reflns_threshold_expression >2sigma(I)
_cod_data_source_file c3nj00558e.txt
_cod_data_source_block 4b
_cod_database_code 7053189

loop_
_symmetry_equiv_pos_as_xyz
'x, y, z'
'-x+1/2, -y, z+1/2'
'-x, y+1/2, -z+1/2'
'x+1/2, -y+1/2, -z'
'-x, -y, -z'
'x-1/2, y, -z-1/2'
'x, -y-1/2, z-1/2'
'-x-1/2, y-1/2, z'

loop_
_atom_site_label
_atom_site_type_symbol
_atom_site_fract_x
_atom_site_fract_y
_atom_site_fract_z
_atom_site_U_iso_or_equiv
_atom_site_adp_type
_atom_site_occupancy
_atom_site_symmetry_multiplicity
_atom_site_calc_flag
_atom_site_refinement_flags
_atom_site_disorder_assembly
_atom_site_disorder_group
C1 C 0.3261(2) 0.2992(3) 0.33395(17) 0.0332(7) Uani 1 1 d . . .
H1 H 0.3737 0.3341 0.3518 0.04 Uiso 1 1 calc R . .
C2 C 0.3325(3) 0.2410(3) 0.27338(19) 0.0407(9) Uani 1 1 d . . .
H2 H 0.3839 0.2364 0.25 0.049 Uiso 1 1 calc R . .
C3 C 0.2644(3) 0.1901(3) 0.2474(2) 0.0436(9) Uani 1 1 d . . .
H3 H 0.2678 0.15 0.2058 0.052 Uiso 1 1 calc R . .
C4 C 0.1904(2) 0.1974(3) 0.28233(18) 0.0376(8) Uani 1 1 d . . .
H4 H 0.1424 0.1631 0.2648 0.045 Uiso 1 1 calc R . .
C5 C 0.1870(2) 0.2553(3) 0.34320(16) 0.0275(7) Uani 1 1 d . . .
C6 C 0.1125(2) 0.2651(3) 0.38574(16) 0.0268(7) Uani 1 1 d . . .
C7 C 0.0353(2) 0.2204(3) 0.3731(2) 0.0376(8) Uani 1 1 d . . .
H7 H 0.0256 0.1782 0.3331 0.045 Uiso 1 1 calc R . .
C8 C -0.0271(2) 0.2384(3) 0.4200(2) 0.0422(9) Uani 1 1 d . . .
H8 H -0.0801 0.208 0.4119 0.051 Uiso 1 1 calc R . .
C9 C -0.0142(2) 0.2996(3) 0.4783(2) 0.0380(8) Uani 1 1 d . . .
H9 H -0.0577 0.3121 0.5101 0.046 Uiso 1 1 calc R . .
C10 C 0.0641(2) 0.3424(3) 0.48926(17) 0.0281(7) Uani 1 1 d . . .
C11 C 0.0909(2) 0.4099(3) 0.54751(16) 0.0288(7) Uani 1 1 d . . .
C12 C 0.0417(3) 0.4341(3) 0.60361(19) 0.0429(9) Uani 1 1 d . . .
H12 H -0.0134 0.4081 0.6061 0.051 Uiso 1 1 calc R . .
C13 C 0.0742(3) 0.4967(4) 0.6560(2) 0.0532(12) Uani 1 1 d . . .
H13 H 0.0413 0.5146 0.6948 0.064 Uiso 1 1 calc R . .
C14 C 0.1538(3) 0.5326(3) 0.6517(2) 0.0487(11) Uani 1 1 d . . .
H14 H 0.1767 0.5749 0.6878 0.058 Uiso 1 1 calc R . .
C15 C 0.2008(3) 0.5073(3) 0.59496(17) 0.0358(8) Uani 1 1 d . . .
H15 H 0.2561 0.5327 0.5922 0.043 Uiso 1 1 calc R . .
N1 N 0.25479(17) 0.3076(2) 0.36798(13) 0.0254(6) Uani 1 1 d . . .
N2 N 0.12399(16) 0.3236(2) 0.44329(13) 0.0238(5) Uani 1 1 d . . .
N3 N 0.16968(18) 0.4475(2) 0.54350(13) 0.0263(6) Uani 1 1 d . . .
N4 N 0.32789(19) 0.4667(2) 0.46669(14) 0.0323(6) Uani 1 1 d . . .
O1 O 0.38435(19) 0.5191(3) 0.46913(15) 0.0594(9) Uani 1 1 d . . .
Cl1 Cl 0.27032(5) 0.24214(7) 0.52363(4) 0.03257(19) Uani 1 1 d . . .
Cl2 Cl 0.17788(6) 0.53487(7) 0.39039(4) 0.03456(19) Uani 1 1 d . . .
Ru1 Ru 0.234015(15) 0.39467(2) 0.457881(12) 0.02179(8) Uani 1 1 d . . .
P1 P 0.0605(3) 0.4113(5) 0.1664(3) 0.0384(7) Uani 0.633(7) 1 d PDU A 1
F1 F 0.0145(4) 0.3638(6) 0.0998(3) 0.0821(17) Uani 0.633(7) 1 d PDU A 1
F2 F -0.0244(4) 0.4741(6) 0.1825(3) 0.0504(13) Uani 0.633(7) 1 d PDU A 1
F3 F 0.0996(4) 0.4540(6) 0.2339(3) 0.0865(16) Uani 0.633(7) 1 d PDU A 1
F4 F 0.1391(3) 0.3414(4) 0.1495(3) 0.0678(14) Uani 0.633(7) 1 d PDU A 1
F5 F 0.0237(4) 0.3098(5) 0.2081(3) 0.0662(16) Uani 0.633(7) 1 d PDU A 1
F6 F 0.0988(6) 0.5136(6) 0.1269(4) 0.0683(18) Uani 0.633(7) 1 d PDU A 1
P1' P 0.0647(7) 0.4231(9) 0.1695(6) 0.0478(14) Uani 0.367(7) 1 d PDU A 2
F1' F 0.0470(8) 0.3325(9) 0.1157(6) 0.087(2) Uani 0.367(7) 1 d PDU A 2
F2' F -0.0260(6) 0.4696(10) 0.1548(6) 0.059(2) Uani 0.367(7) 1 d PDU A 2
F3' F 0.0744(6) 0.5239(7) 0.2199(4) 0.066(2) Uani 0.367(7) 1 d PDU A 2
F4' F 0.1555(5) 0.3886(9) 0.1837(6) 0.073(2) Uani 0.367(7) 1 d PDU A 2
F5' F 0.0329(7) 0.3517(8) 0.2307(5) 0.057(2) Uani 0.367(7) 1 d PDU A 2
F6' F 0.0900(10) 0.4966(12) 0.1051(5) 0.063(2) Uani 0.367(7) 1 d PDU A 2

loop_
_atom_site_aniso_label
_atom_site_aniso_U_11
_atom_site_aniso_U_22
_atom_site_aniso_U_33
_atom_site_aniso_U_23
_atom_site_aniso_U_13
_atom_site_aniso_U_12
C1 0.0329(18) 0.0341(18) 0.0325(17) 0.0034(14) 0.0061(14) 0.0006(15)
C2 0.047(2) 0.040(2) 0.0347(18) 0.0047(16) 0.0125(17) 0.0075(18)
C3 0.059(3) 0.042(2) 0.0296(17) -0.0046(16) -0.0008(17) 0.0103(19)
C4 0.045(2) 0.0333(19) 0.0346(18) -0.0042(15) -0.0080(16) 0.0018(16)
C5 0.0323(18) 0.0228(15) 0.0274(15) 0.0025(12) -0.0056(13) 0.0016(13)
C6 0.0257(16) 0.0223(15) 0.0325(16) 0.0031(13) -0.0045(13) -0.0022(13)
C7 0.036(2) 0.0304(18) 0.047(2) 0.0025(16) -0.0113(16) -0.0062(15)
C8 0.0247(18) 0.041(2) 0.061(2) 0.0092(19) -0.0072(17) -0.0096(16)
C9 0.0243(18) 0.040(2) 0.050(2) 0.0124(17) 0.0027(15) -0.0018(15)
C10 0.0237(16) 0.0276(16) 0.0332(17) 0.0101(13) 0.0016(13) 0.0021(13)
C11 0.0289(17) 0.0261(16) 0.0313(16) 0.0076(13) 0.0043(13) 0.0080(13)
C12 0.044(2) 0.044(2) 0.040(2) 0.0115(17) 0.0144(17) 0.0130(18)
C13 0.076(3) 0.050(2) 0.034(2) 0.0033(18) 0.017(2) 0.027(2)
C14 0.075(3) 0.039(2) 0.0319(19) -0.0048(16) -0.001(2) 0.012(2)
C15 0.050(2) 0.0278(17) 0.0299(17) -0.0018(14) -0.0044(16) 0.0045(16)
N1 0.0281(14) 0.0237(13) 0.0243(12) 0.0019(11) 0.0025(11) 0.0001(11)
N2 0.0201(13) 0.0212(12) 0.0300(13) 0.0058(10) -0.0020(10) 0.0000(10)
N3 0.0322(15) 0.0213(13) 0.0252(13) 0.0027(10) -0.0008(11) 0.0037(11)
N4 0.0329(16) 0.0352(16) 0.0289(14) -0.0013(12) -0.0002(12) -0.0098(13)
O1 0.0466(18) 0.078(2) 0.0539(18) -0.0072(16) 0.0029(14) -0.0349(17)
Cl1 0.0300(4) 0.0309(4) 0.0367(4) 0.0070(3) -0.0018(3) 0.0053(3)
Cl2 0.0427(5) 0.0254(4) 0.0356(4) 0.0077(3) -0.0043(4) -0.0018(3)
Ru1 0.02003(14) 0.02154(13) 0.02380(13) 0.00142(9) -0.00055(9) -0.00290(9)
P1 0.0353(12) 0.0516(16) 0.0285(11) 0.0023(11) 0.0052(10) 0.0052(11)
F1 0.083(4) 0.107(4) 0.056(3) -0.026(3) -0.019(2) 0.017(3)
F2 0.050(2) 0.051(2) 0.049(3) -0.003(2) 0.013(2) 0.012(2)
F3 0.081(3) 0.111(4) 0.068(3) -0.016(3) -0.023(2) -0.010(3)
F4 0.056(3) 0.068(3) 0.079(3) 0.014(2) 0.030(2) 0.023(2)
F5 0.050(3) 0.070(4) 0.079(4) 0.030(3) 0.012(3) 0.005(3)
F6 0.066(3) 0.062(3) 0.076(4) 0.020(3) 0.014(3) 0.011(2)
P1' 0.050(2) 0.052(2) 0.042(2) 0.009(2) 0.008(2) 0.012(2)
F1' 0.114(5) 0.073(4) 0.074(4) -0.031(4) -0.003(4) 0.018(4)
F2' 0.044(3) 0.053(4) 0.079(5) 0.010(4) -0.015(4) -0.011(3)
F3' 0.083(5) 0.056(4) 0.059(4) -0.010(3) -0.016(4) -0.018(4)
F4' 0.048(3) 0.086(5) 0.087(5) 0.047(4) 0.016(3) 0.017(3)
F5' 0.060(4) 0.059(4) 0.053(4) 0.016(3) 0.018(3) 0.009(4)
F6' 0.075(5) 0.074(5) 0.039(4) 0.022(4) 0.019(4) 0.016(4)

loop_
_atom_type_symbol
_atom_type_description
_atom_type_scat_dispersion_real
_atom_type_scat_dispersion_imag
_atom_type_scat_source
C C 0.0033 0.0016 'International Tables Vol C Tables 4.2.6.8 and 6.1.1.4'
H H 0 0 'International Tables Vol C Tables 4.2.6.8 and 6.1.1.4'
N N 0.0061 0.0033 'International Tables Vol C Tables 4.2.6.8 and 6.1.1.4'
O O 0.0106 0.006 'International Tables Vol C Tables 4.2.6.8 and 6.1.1.4'
F F 0.0171 0.0103 'International Tables Vol C Tables 4.2.6.8 and 6.1.1.4'
P P 0.1023 0.0942 'International Tables Vol C Tables 4.2.6.8 and 6.1.1.4'
Cl Cl 0.1484 0.1585 'International Tables Vol C Tables 4.2.6.8 and 6.1.1.4'
Ru Ru -1.2594 0.8363 'International Tables Vol C Tables 4.2.6.8 and 6.1.1.4'

loop_
_geom_angle_atom_site_label_1
_geom_angle_atom_site_label_2
_geom_angle_atom_site_label_3
_geom_angle
N1 C1 C2 121.9(3)
N1 C1 H1 119.1
C2 C1 H1 119.1
C3 C2 C1 119.4(4)
C3 C2 H2 120.3
C1 C2 H2 120.3
C2 C3 C4 119.3(4)
C2 C3 H3 120.3
C4 C3 H3 120.3
C3 C4 C5 119.3(4)
C3 C4 H4 120.3
C5 C4 H4 120.3
N1 C5 C4 121.0(3)
N1 C5 C6 115.1(3)
C4 C5 C6 123.9(3)
N2 C6 C7 119.0(3)
N2 C6 C5 113.5(3)
C7 C6 C5 127.5(3)
C8 C7 C6 118.6(3)
C8 C7 H7 120.7
C6 C7 H7 120.7
C9 C8 C7 121.5(3)
C9 C8 H8 119.3
C7 C8 H8 119.3
C8 C9 C10 118.1(3)
C8 C9 H9 120.9
C10 C9 H9 120.9
N2 C10 C9 119.5(3)
N2 C10 C11 113.5(3)
C9 C10 C11 127.0(3)
N3 C11 C12 120.8(3)
N3 C11 C10 115.1(3)
C12 C11 C10 124.0(3)
C13 C12 C11 118.9(4)
C13 C12 H12 120.6
C11 C12 H12 120.6
C14 C13 C12 119.6(4)
C14 C13 H13 120.2
C12 C13 H13 120.2
C13 C14 C15 119.9(4)
C13 C14 H14 120.1
C15 C14 H14 120.1
N3 C15 C14 121.0(4)
N3 C15 H15 119.5
C14 C15 H15 119.5
C1 N1 C5 119.0(3)
C1 N1 Ru1 126.7(2)
C5 N1 Ru1 114.3(2)
C10 N2 C6 123.2(3)
C10 N2 Ru1 118.3(2)
C6 N2 Ru1 118.3(2)
C15 N3 C11 119.8(3)
C15 N3 Ru1 125.7(3)
C11 N3 Ru1 114.3(2)
O1 N4 Ru1 174.1(3)
N4 Ru1 N2 175.18(12)
N4 Ru1 N3 101.38(12)
N2 Ru1 N3 78.67(11)
N4 Ru1 N1 101.57(12)
N2 Ru1 N1 78.47(11)
N3 Ru1 N1 157.04(11)
N4 Ru1 Cl1 97.62(10)
N2 Ru1 Cl1 87.20(7)
N3 Ru1 Cl1 86.47(7)
N1 Ru1 Cl1 90.36(8)
N4 Ru1 Cl2 91.08(10)
N2 Ru1 Cl2 84.10(7)
N3 Ru1 Cl2 91.41(7)
N1 Ru1 Cl2 88.31(8)
Cl1 Ru1 Cl2 171.29(3)
F3 P1 F4 91.9(4)
F3 P1 F6 88.9(4)
F4 P1 F6 91.0(5)
F3 P1 F5 89.3(4)
F4 P1 F5 88.9(4)
F6 P1 F5 178.2(5)
F3 P1 F1 175.8(5)
F4 P1 F1 90.5(4)
F6 P1 F1 94.5(5)
F5 P1 F1 87.3(4)
F3 P1 F2 91.2(4)
F4 P1 F2 175.3(5)
F6 P1 F2 92.6(5)
F5 P1 F2 87.6(4)
F1 P1 F2 86.2(4)
F4' P1' F1' 95.6(8)
F4' P1' F5' 91.3(8)
F1' P1' F5' 92.9(8)
F4' P1' F3' 90.6(8)
F1' P1' F3' 173.1(10)
F5' P1' F3' 90.1(7)
F4' P1' F6' 92.9(9)
F1' P1' F6' 85.7(9)
F5' P1' F6' 175.6(11)
F3' P1' F6' 90.9(8)
F4' P1' F2' 174.9(10)
F1' P1' F2' 88.1(8)
F5' P1' F2' 92.0(8)
F3' P1' F2' 85.6(7)
F6' P1' F2' 83.8(9)

loop_
_geom_bond_atom_site_label_1
_geom_bond_atom_site_label_2
_geom_bond_distance
C1 N1 1.336(4)
C1 C2 1.384(5)
C1 H1 0.95
C2 C3 1.367(6)
C2 H2 0.95
C3 C4 1.380(6)
C3 H3 0.95
C4 C5 1.384(5)
C4 H4 0.95
C5 N1 1.361(4)
C5 C6 1.470(5)
C6 N2 1.345(4)
C6 C7 1.389(5)
C7 C8 1.379(5)
C7 H7 0.95
C8 C9 1.378(6)
C8 H8 0.95
C9 C10 1.391(5)
C9 H9 0.95
C10 N2 1.340(4)
C10 C11 1.472(5)
C11 N3 1.360(5)
C11 C12 1.384(5)
C12 C13 1.383(6)
C12 H12 0.95
C13 C14 1.366(7)
C13 H13 0.95
C14 C15 1.378(5)
C14 H14 0.95
C15 N3 1.342(4)
C15 H15 0.95
N1 Ru1 2.080(3)
N2 Ru1 2.006(3)
N3 Ru1 2.071(3)
N4 O1 1.121(4)
N4 Ru1 1.769(3)
Cl1 Ru1 2.3475(8)
Cl2 Ru1 2.3524(8)
P1 F3 1.551(7)
P1 F4 1.572(6)
P1 F6 1.601(7)
P1 F5 1.605(7)
P1 F1 1.605(6)
P1 F2 1.609(7)
P1' F4' 1.556(12)
P1' F1' 1.557(12)
P1' F5' 1.566(12)
P1' F3' 1.590(11)
P1' F6' 1.600(12)
P1' F2' 1.602(12)
